data_2008887
loop_
_publ_author_name
'Zhang, Cungen'
'Yu, Kaibei'
'Wu, Dan'
'Zhao, Chengxue'

_publ_section_title
;
 A maleate-bridged dinuclear bipyridine-containing zinc(II) complex
;
_journal_issue 9
_journal_name_full 'Acta Crystallographica Section C'
_journal_page_first 1470
_journal_page_last 1472
_journal_paper_doi 10.1107/S0108270199006848
_journal_volume 55
_journal_year 1999
_chemical_formula_iupac '[Zn2(C4H2O4)2(C10H8N2)2(H2O)2] , 2H2O'
_chemical_formula_moiety 'C28 H28 N4 O12 Zn2'
_chemical_formula_sum 'C28 H28 N4 O12 Zn2'
_chemical_formula_weight 743.28
_chemical_name_systematic
; Bis--(2,2'--bipyridine)--bis--\m-maleato--diaqua--dizinc
 Dihydrate
;
_space_group_IT_number 15
_symmetry_cell_setting monoclinic
_symmetry_space_group_name_Hall '-C 2yc'
_symmetry_space_group_name_H-M 'C 1 2/c 1'
_cell_angle_alpha 90.00
_cell_angle_beta 103.280(10)
_cell_angle_gamma 90.00
_cell_formula_units_Z 4
_cell_length_a 14.485(2)
_cell_length_b 10.804(2)
_cell_length_c 19.567(3)
_cell_measurement_reflns_used 29
_cell_measurement_temperature 290(2)
_cell_measurement_theta_max 16.57
_cell_measurement_theta_min 3.18
_cell_volume 2980.3(8)
_computing_cell_refinement XSCANS
_computing_data_collection 'XSCANS (Siemens, 1991)'
_computing_data_reduction 'SHELXTL-Plus (Sheldrick, 1990)'
_computing_molecular_graphics SHELXTL
_computing_publication_material SHELXTL
_computing_structure_refinement 'SHELXL93 (Sheldrick, 1993)'
_computing_structure_solution 'SHELXS86 (Sheldrick, 1990)'
_diffrn_ambient_temperature 17(2)
_diffrn_measurement_device 'Siemens P4'
_diffrn_measurement_method '\w scans'
_diffrn_radiation_monochromator graphite
_diffrn_radiation_source 'normal-focus sealed tube'
_diffrn_radiation_type MoK\a
_diffrn_radiation_wavelength 0.71073
_diffrn_reflns_av_R_equivalents 0.0108
_diffrn_reflns_av_sigmaI/netI 0.0272
_diffrn_reflns_limit_h_max 18
_diffrn_reflns_limit_h_min 0
_diffrn_reflns_limit_k_max 13
_diffrn_reflns_limit_k_min 0
_diffrn_reflns_limit_l_max 24
_diffrn_reflns_limit_l_min -24
_diffrn_reflns_number 3704
_diffrn_reflns_theta_max 27.00
_diffrn_reflns_theta_min 2.14
_diffrn_standards_decay_% 2.26
_diffrn_standards_interval_count 97
_diffrn_standards_number 3
_exptl_absorpt_coefficient_mu 1.681
_exptl_absorpt_correction_T_max 0.584
_exptl_absorpt_correction_T_min 0.529
_exptl_absorpt_correction_type semi-empirical
_exptl_absorpt_process_details 'psi-scans (North et al., 1968) '
_exptl_crystal_colour colorless
_exptl_crystal_density_diffrn 1.657
_exptl_crystal_density_meas 1.66
_exptl_crystal_density_method 'flotation test in 1,2-dibromoethane and cyclohexane'
_exptl_crystal_description prism
_exptl_crystal_F_000 1520
_exptl_crystal_size_max 0.52
_exptl_crystal_size_mid 0.44
_exptl_crystal_size_min 0.32
_refine_diff_density_max 0.260
_refine_diff_density_min -0.265
_refine_ls_extinction_coef 0.0054(2)
_refine_ls_extinction_method 'SHELXL93 (Sheldrick, 1993)'
_refine_ls_goodness_of_fit_all 0.972
_refine_ls_goodness_of_fit_ref 1.057
_refine_ls_hydrogen_treatment constr
_refine_ls_matrix_type full
_refine_ls_number_parameters 225
_refine_ls_number_reflns 3268
_refine_ls_number_restraints 2
_refine_ls_restrained_S_all 0.986
_refine_ls_restrained_S_obs 1.059
_refine_ls_R_factor_all 0.0343
_refine_ls_R_factor_gt 0.0245
_refine_ls_shift/su_max 0.001
_refine_ls_shift/su_mean 0.000
_refine_ls_structure_factor_coef Fsqd
_refine_ls_weighting_details
; w = 1/[\s^2^(Fo^2^)+(0.0355P)^2^+0.0000P] where P =
(Fo^2^+2Fc^2^)/3
;
_refine_ls_weighting_scheme calc
_refine_ls_wR_factor_all 0.0613
_refine_ls_wR_factor_ref 0.0586
_reflns_number_gt 2636
_reflns_number_total 3269
_reflns_threshold_expression I>2\s(I)
_cod_data_source_file fg1534.cif
_cod_data_source_block I
_cod_depositor_comments
;
The following automatic conversions were performed:
'_symmetry_cell_setting' value 'Monoclinic' changed to 'monoclinic'
according to '/home/saulius/struct/CIF-dictionaries/cif_core.dic'
dictionary named 'cif_core.dic' version 2.4.1 from 2010-06-29.

Automatic conversion script
Id: cif_fix_enum 1527 2010-12-29 10:47:43Z saulius 

The following automatic conversions were performed:

'_symmetry_cell_setting' value 'Monoclinic' changed to 'monoclinic'
according to /home/saulius/struct/CIF-dictionaries/cif_core.dic
dictionary named 'cif_core.dic' version 2.4.1 from 2010-06-29.

Automatic conversion script
Id: cif_fix_values 1715 2011-07-08 13:25:40Z adriana 
;
_cod_original_sg_symbol_H-M 'C 2/c'
_cod_original_formula_sum 'C28 H28 N4 O12 Zn2 '
_cod_database_code 2008887

loop_
_symmetry_equiv_pos_as_xyz
'x, y, z'
'-x, y, -z+1/2'
'x+1/2, y+1/2, z'
'-x+1/2, y+1/2, -z+1/2'
'-x, -y, -z'
'x, -y, z-1/2'
'-x+1/2, -y+1/2, -z'
'x+1/2, -y+1/2, z-1/2'

loop_
_atom_site_aniso_label
_atom_site_aniso_U_11
_atom_site_aniso_U_22
_atom_site_aniso_U_33
_atom_site_aniso_U_12
_atom_site_aniso_U_13
_atom_site_aniso_U_23
Zn 0.03134(13) 0.02562(12) 0.02281(11) 0.00191(10) 0.00437(8) 0.00283(9)
O1 0.0373(7) 0.0354(7) 0.0246(6) -0.0062(6) 0.0081(6) -0.0009(5)
O2 0.0530(9) 0.0358(8) 0.0382(8) -0.0048(7) 0.0177(7) -0.0087(6)
O3 0.0300(7) 0.0332(7) 0.0429(8) 0.0033(6) 0.0057(6) 0.0054(6)
O4 0.0492(9) 0.0356(8) 0.0542(9) 0.0033(7) 0.0076(7) 0.0181(7)
O5 0.0413(9) 0.0365(8) 0.0338(7) -0.0013(8) 0.0025(7) -0.0006(7)
O6 0.0450(9) 0.0385(9) 0.0457(9) -0.0010(8) 0.0083(7) 0.0008(8)
N1 0.0364(9) 0.0317(8) 0.0241(8) -0.0006(7) 0.0075(7) 0.0013(6)
N2 0.0361(9) 0.0284(8) 0.0285(8) 0.0036(7) 0.0093(7) 0.0032(6)
C1 0.0553(13) 0.0312(10) 0.0340(11) -0.0057(10) 0.0146(10) 0.0010(9)
C2 0.0648(15) 0.0401(12) 0.0425(12) -0.0168(11) 0.0147(11) -0.0096(10)
C3 0.0626(15) 0.0557(14) 0.0334(11) -0.0192(12) 0.0038(11) -0.0105(11)
C4 0.0519(13) 0.0526(13) 0.0272(10) -0.0066(11) 0.0000(9) 0.0022(9)
C5 0.0286(9) 0.0387(10) 0.0256(9) -0.0017(9) 0.0072(7) 0.0028(8)
C6 0.0302(9) 0.0345(10) 0.0274(9) 0.0027(8) 0.0081(7) 0.0050(8)
C7 0.0561(14) 0.0461(13) 0.0321(11) 0.0107(11) 0.0119(10) 0.0109(9)
C8 0.070(2) 0.0395(12) 0.0472(13) 0.0170(12) 0.0190(12) 0.0192(10)
C9 0.072(2) 0.0308(11) 0.0519(13) 0.0087(11) 0.0265(12) 0.0047(10)
C10 0.0538(13) 0.0316(11) 0.0342(10) 0.0048(9) 0.0149(9) 0.0009(8)
C11 0.0333(10) 0.0243(9) 0.0310(9) 0.0070(8) 0.0075(8) 0.0048(8)
C12 0.0285(9) 0.0344(10) 0.0361(10) 0.0066(8) 0.0095(8) 0.0040(8)
C13 0.0299(10) 0.0341(10) 0.0405(11) 0.0013(8) 0.0142(8) 0.0043(9)
C14 0.0364(11) 0.0300(10) 0.0256(9) 0.0030(8) 0.0067(8) 0.0005(8)

loop_
_atom_site_label
_atom_site_fract_x
_atom_site_fract_y
_atom_site_fract_z
_atom_site_U_iso_or_equiv
_atom_site_thermal_displace_type
_atom_site_type_symbol
Zn 0.213764(14) 0.43712(2) 0.411050(10) 0.02689(8) Uani Zn
O1 0.10902(9) 0.35470(12) 0.44723(6) 0.0323(3) Uani O
O2 0.11982(11) 0.45332(12) 0.54962(7) 0.0412(3) Uani O
O3 0.17220(9) 0.16823(12) 0.56605(7) 0.0358(3) Uani O
O4 0.09153(10) 0.01695(13) 0.60204(8) 0.0470(4) Uani O
O5 0.26005(13) 0.54646(14) 0.50282(8) 0.0382(3) Uani O
O6 0.09053(13) 0.0745(2) 0.41052(9) 0.0434(4) Uani O
N1 0.16619(11) 0.35759(15) 0.31002(8) 0.0306(3) Uani N
N2 0.17242(11) 0.59258(14) 0.34669(8) 0.0307(3) Uani N
C1 0.1654(2) 0.2358(2) 0.29637(10) 0.0394(5) Uani C
H1 0.1891(2) 0.1811(2) 0.33287(10) 0.047 Uiso H
C2 0.1302(2) 0.1894(2) 0.22973(11) 0.0488(6) Uani C
H2 0.1294(2) 0.1046(2) 0.22157(11) 0.059 Uiso H
C3 0.0968(2) 0.2696(2) 0.17616(11) 0.0517(6) Uani C
H3 0.0734(2) 0.2400(2) 0.13087(11) 0.062 Uiso H
C4 0.0978(2) 0.3954(2) 0.18937(10) 0.0453(5) Uani C
H4 0.0749(2) 0.4513(2) 0.15332(10) 0.054 Uiso H
C5 0.13358(13) 0.4365(2) 0.25756(9) 0.0308(4) Uani C
C6 0.13941(13) 0.5692(2) 0.27762(9) 0.0305(4) Uani C
C7 0.1143(2) 0.6642(2) 0.22937(11) 0.0445(5) Uani C
H7 0.0924(2) 0.6469(2) 0.18184(11) 0.053 Uiso H
C8 0.1222(2) 0.7852(2) 0.25307(12) 0.0512(6) Uani C
H8 0.1055(2) 0.8503(2) 0.22154(12) 0.061 Uiso H
C9 0.1550(2) 0.8087(2) 0.32343(12) 0.0497(6) Uani C
H9 0.1601(2) 0.8894(2) 0.34035(12) 0.060 Uiso H
C10 0.1803(2) 0.7097(2) 0.36851(11) 0.0391(5) Uani C
H10 0.2038(2) 0.7255(2) 0.41605(11) 0.047 Uiso H
C11 0.08536(13) 0.3742(2) 0.50509(9) 0.0295(4) Uani C
C12 0.00345(13) 0.3007(2) 0.51745(10) 0.0327(4) Uani C
H12 -0.05641(13) 0.3357(2) 0.50224(10) 0.039 Uiso H
C13 0.00739(13) 0.1908(2) 0.54787(10) 0.0339(4) Uani C
H13 -0.04929(13) 0.1560(2) 0.55317(10) 0.041 Uiso H
C14 0.09580(13) 0.1191(2) 0.57411(9) 0.0307(4) Uani C
H5A 0.216(2) 0.525(3) 0.5227(14) 0.074(10) Uiso H
H5B 0.3013(17) 0.514(2) 0.5210(12) 0.040(8) Uiso H
H6A 0.0936(19) 0.139(2) 0.4210(14) 0.057(9) Uiso H
H6B 0.0332(17) 0.050(2) 0.4031(12) 0.051(7) Uiso H

loop_
_atom_type_symbol
_atom_type_description
_atom_type_scat_dispersion_real
_atom_type_scat_dispersion_imag
_atom_type_scat_source
C C 0.0033 0.0016 'International Tables Vol C Tables 4.2.6.8 and 6.1.1.4'
H H 0.0000 0.0000 'International Tables Vol C Tables 4.2.6.8 and 6.1.1.4'
N N 0.0061 0.0033 'International Tables Vol C Tables 4.2.6.8 and 6.1.1.4'
O O 0.0106 0.0060 'International Tables Vol C Tables 4.2.6.8 and 6.1.1.4'
Zn Zn 0.2839 1.4301 'International Tables Vol C Tables 4.2.6.8 and 6.1.1.4'

loop_
_geom_angle_atom_site_label_1
_geom_angle_atom_site_label_2
_geom_angle_atom_site_label_3
_geom_angle_site_symmetry_1
_geom_angle_site_symmetry_3
_geom_angle
_geom_angle_publ_flag
O3 Zn O1 7_556 . 108.85(6) yes
O3 Zn N2 7_556 . 134.92(6) yes
O1 Zn N2 . . 115.35(6) yes
O3 Zn N1 7_556 . 93.09(6) yes
O1 Zn N1 . . 92.22(5) yes
N2 Zn N1 . . 77.20(6) yes
O3 Zn O5 7_556 . 92.50(7) yes
O1 Zn O5 . . 93.75(6) yes
N2 Zn O5 . . 93.05(6) yes
N1 Zn O5 . . 170.06(6) yes
C11 O1 Zn . . 127.98(12) yes
C14 O3 Zn . 7_556 116.06(12) yes
C5 N1 C1 . . 119.2(2) no
C5 N1 Zn . . 116.11(12) yes
C1 N1 Zn . . 124.68(13) yes
C10 N2 C6 . . 118.9(2) no
C10 N2 Zn . . 125.12(13) yes
C6 N2 Zn . . 115.89(12) yes
N1 C1 C2 . . 121.9(2) no
C3 C2 C1 . . 119.0(2) no
C2 C3 C4 . . 119.7(2) no
C3 C4 C5 . . 118.7(2) no
N1 C5 C4 . . 121.5(2) no
N1 C5 C6 . . 115.2(2) no
C4 C5 C6 . . 123.3(2) no
N2 C6 C7 . . 121.4(2) no
N2 C6 C5 . . 115.6(2) no
C7 C6 C5 . . 123.1(2) no
C8 C7 C6 . . 118.9(2) no
C9 C8 C7 . . 119.6(2) no
C8 C9 C10 . . 118.5(2) no
N2 C10 C9 . . 122.7(2) no
O2 C11 O1 . . 126.2(2) yes
O2 C11 C12 . . 117.3(2) no
O1 C11 C12 . . 116.3(2) no
C13 C12 C11 . . 126.6(2) no
C12 C13 C14 . . 124.6(2) no
O4 C14 O3 . . 124.1(2) yes
O4 C14 C13 . . 119.4(2) no
O3 C14 C13 . . 116.5(2) no

loop_
_geom_bond_atom_site_label_1
_geom_bond_atom_site_label_2
_geom_bond_site_symmetry_2
_geom_bond_distance
_geom_bond_publ_flag
Zn O3 7_556 1.9709(13) yes
Zn O1 . 2.0223(13) yes
Zn N2 . 2.1021(15) yes
Zn N1 . 2.120(2) yes
Zn O5 . 2.125(2) yes
O1 C11 . 1.273(2) yes
O2 C11 . 1.241(2) yes
O3 C14 . 1.269(2) yes
O3 Zn 7_556 1.9709(13) yes
O4 C14 . 1.239(2) yes
N1 C5 . 1.334(2) no
N1 C1 . 1.342(2) no
N2 C10 . 1.332(2) no
N2 C6 . 1.350(2) no
C1 C2 . 1.381(3) no
C2 C3 . 1.360(3) no
C3 C4 . 1.382(3) no
C4 C5 . 1.389(3) no
C5 C6 . 1.483(3) no
C6 C7 . 1.386(3) no
C7 C8 . 1.383(3) no
C8 C9 . 1.373(3) no
C9 C10 . 1.381(3) no
C11 C12 . 1.492(3) no
C12 C13 . 1.324(3) no
C13 C14 . 1.484(3) no

loop_
_geom_hbond_atom_site_label_D
_geom_hbond_atom_site_label_H
_geom_hbond_atom_site_label_A
_geom_hbond_site_symmetry_A
_geom_hbond_distance_DH
_geom_hbond_distance_HA
_geom_hbond_distance_DA
_geom_hbond_angle_DHA
_geom_hbond_publ_flag
O5 H5A O2 . 0.84 1.79 2.615(2) 166 yes
O5 H5B O6 7_556 0.72 2.05 2.753(3) 170 yes
O6 H6A O1 . 0.74 2.37 3.107(3) 174 yes
O6 H6B O4 5_556 0.84 1.94 2.774(2) 173 yes
C4 H4 O2 6_565 0.93 2.49 3.264(3) 139 no
C10 H10 O5 . 0.92 2.58 3.155(3) 121 no
C12 H12 O2 5_566 0.93 2.58 3.301(3) 135 no
